data_7062443
loop_
_publ_author_name
'Dayan, Serkan'
'\"Ozdemir, Nam\?ik'
'Erdener, Di\(gdem'
'Dayan, Osman'
'\,Cetinkaya, Bekir'

_publ_section_title
;
 Synthesis of a cationic ruthenium(ii) complex and its non-enzymatic
 glucose-sensing properties
;
_journal_issue 21
_journal_name_full 'New Journal of Chemistry'
_journal_page_first 10187
_journal_page_last 10194
_journal_paper_doi 10.1039/D2NJ05470A
_journal_volume 47
_journal_year 2023
_chemical_formula_moiety 'C31 H37 Cl N5 Ru, Cl, 3(H2 O)'
_chemical_formula_sum 'C31 H43 Cl2 N5 O3 Ru'
_chemical_formula_weight 705.67
_space_group_crystal_system monoclinic
_space_group_IT_number 14
_space_group_name_Hall '-P 2ybc'
_space_group_name_H-M_alt 'P 1 21/c 1'
_atom_sites_solution_hydrogens mixed
_atom_sites_solution_primary direct
_atom_sites_solution_secondary difmap
_audit_block_doi 10.5517/ccdc.csd.cc246mxx
_audit_creation_method SHELXL-2018/3
_audit_update_record
;
2020-08-05 deposited with the CCDC.	2023-04-25 downloaded from the CCDC.
;
_cell_angle_alpha 90
_cell_angle_beta 111.054(6)
_cell_angle_gamma 90
_cell_formula_units_Z 4
_cell_length_a 19.5680(16)
_cell_length_b 9.9901(6)
_cell_length_c 19.1861(14)
_cell_measurement_reflns_used 33425
_cell_measurement_temperature 296(2)
_cell_measurement_theta_max 27.24
_cell_measurement_theta_min 1.62
_cell_volume 3500.2(5)
_computing_cell_refinement X-AREA
_computing_data_collection 'X-AREA (Stoe & Cie, 2002)'
_computing_data_reduction 'X-RED32 (Stoe & Cie, 2002)'
_computing_molecular_graphics 'OLEX2 (Dolomanov et al., 2009)'
_computing_publication_material 'OLEX2 (Dolomanov et al., 2009) and PLATON (Spek, 2009)'
_computing_structure_refinement 'SHELXL-2018/3 (Sheldrick, 2015)'
_computing_structure_solution 'SIR-2019 (Burla et al., 2015)'
_diffrn_ambient_temperature 296(2)
_diffrn_detector_area_resol_mean 6.67
_diffrn_measured_fraction_theta_full 1.000
_diffrn_measured_fraction_theta_max 0.993
_diffrn_measurement_device_type 'STOE IPDS 2'
_diffrn_measurement_method '\w scans'
_diffrn_radiation_collimation '0.8 mm diameter, multiple pinhole'
_diffrn_radiation_monochromator 'plane graphite'
_diffrn_radiation_type MoK\a
_diffrn_radiation_wavelength 0.71073
_diffrn_reflns_av_R_equivalents 0.1578
_diffrn_reflns_av_unetI/netI 0.1216
_diffrn_reflns_Laue_measured_fraction_full 1.000
_diffrn_reflns_Laue_measured_fraction_max 0.993
_diffrn_reflns_limit_h_max 25
_diffrn_reflns_limit_h_min -24
_diffrn_reflns_limit_k_max 12
_diffrn_reflns_limit_k_min -12
_diffrn_reflns_limit_l_max 24
_diffrn_reflns_limit_l_min -24
_diffrn_reflns_number 39321
_diffrn_reflns_point_group_measured_fraction_full 1.000
_diffrn_reflns_point_group_measured_fraction_max 0.993
_diffrn_reflns_theta_full 25.242
_diffrn_reflns_theta_max 27.126
_diffrn_reflns_theta_min 2.144
_diffrn_source 'sealed X-ray tube, 12 x 0.4 mm long-fine focus'
_exptl_absorpt_coefficient_mu 0.637
_exptl_absorpt_correction_T_max 0.9310
_exptl_absorpt_correction_T_min 0.6380
_exptl_absorpt_correction_type integration
_exptl_absorpt_process_details 'X-RED32 (Stoe & Cie, 2002)'
_exptl_crystal_colour black
_exptl_crystal_density_diffrn 1.339
_exptl_crystal_description prism
_exptl_crystal_F_000 1464
_exptl_crystal_size_max 0.680
_exptl_crystal_size_mid 0.510
_exptl_crystal_size_min 0.130
_refine_diff_density_max 0.386
_refine_diff_density_min -0.688
_refine_diff_density_rms 0.076
_refine_ls_extinction_method none
_refine_ls_goodness_of_fit_ref 0.931
_refine_ls_hydrogen_treatment mixed
_refine_ls_matrix_type full
_refine_ls_number_parameters 529
_refine_ls_number_reflns 7673
_refine_ls_number_restraints 451
_refine_ls_restrained_S_all 0.912
_refine_ls_R_factor_all 0.1707
_refine_ls_R_factor_gt 0.0676
_refine_ls_shift/su_max 0.001
_refine_ls_shift/su_mean 0.000
_refine_ls_structure_factor_coef Fsqd
_refine_ls_weighting_details 'w=1/[\s^2^(Fo^2^)+(0.0765P)^2^] where P=(Fo^2^+2Fc^2^)/3'
_refine_ls_weighting_scheme calc
_refine_ls_wR_factor_gt 0.1403
_refine_ls_wR_factor_ref 0.1790
_reflns_Friedel_coverage 0.000
_reflns_number_gt 3323
_reflns_number_total 7673
_reflns_threshold_expression 'I > 2\s(I)'
_cod_data_source_file d2nj05470a2.cif
_cod_data_source_block muh49
_cod_depositor_comments 'Adding full bibliography for 7062443.cif.'
_cod_original_sg_symbol_H-M 'P 21/c'
_cod_database_code 7062443
_shelx_shelxl_version_number 2018/3
_shelx_space_group_comment
;
The symmetry employed for this shelxl refinement is uniquely defined
by the following loop, which should always be used as a source of
symmetry information in preference to the above space-group names.
They are only intended as comments.
;
_shelx_estimated_absorpt_t_min 0.671
_shelx_estimated_absorpt_t_max 0.922

loop_
_space_group_symop_operation_xyz
'x, y, z'
'-x, y+1/2, -z+1/2'
'-x, -y, -z'
'x, -y-1/2, z-1/2'

loop_
_atom_site_label
_atom_site_type_symbol
_atom_site_fract_x
_atom_site_fract_y
_atom_site_fract_z
_atom_site_U_iso_or_equiv
_atom_site_adp_type
_atom_site_occupancy
_atom_site_site_symmetry_order
_atom_site_calc_flag
_atom_site_refinement_flags_posn
_atom_site_refinement_flags_adp
_atom_site_refinement_flags_occupancy
_atom_site_disorder_assembly
_atom_site_disorder_group
Ru1 Ru 0.77542(3) 0.47232(6) 0.35297(3) 0.0619(2) Uani 1 1 d . . . . .
Cl1 Cl 0.86363(11) 0.32383(18) 0.33603(11) 0.0787(6) Uani 1 1 d . . . . .
Cl2 Cl 0.50622(17) 0.4106(3) 0.30149(18) 0.1315(10) Uani 1 1 d . . . . .
O1W O 0.5395(5) 0.6026(9) 0.1936(5) 0.141(3) Uani 1 1 d D . . . .
H1A H 0.533(8) 0.678(5) 0.206(8) 0.212 Uiso 1 1 d D U . . .
H1B H 0.523(8) 0.548(9) 0.215(8) 0.212 Uiso 1 1 d D U . . .
O2W O 0.5289(7) 0.6190(11) 0.0414(5) 0.181(4) Uani 1 1 d D . . . .
H2A H 0.490(5) 0.582(19) 0.037(9) 0.271 Uiso 1 1 d D U . . .
H2B H 0.557(7) 0.613(19) 0.085(3) 0.271 Uiso 1 1 d D U . . .
O3W O 0.5179(7) 0.8923(12) 0.0449(7) 0.192(4) Uani 1 1 d D . . . .
H3A H 0.486(8) 0.923(15) 0.058(11) 0.289 Uiso 1 1 d D U . . .
H3B H 0.513(10) 0.811(3) 0.041(12) 0.289 Uiso 1 1 d D U . . .
N1 N 0.7035(3) 0.3837(6) 0.2694(3) 0.0645(15) Uani 1 1 d . . . . .
N2 N 0.7418(3) 0.3159(6) 0.4074(3) 0.0679(16) Uani 1 1 d D . . . .
N3 N 0.7775(3) 0.5896(5) 0.2645(3) 0.0655(15) Uani 1 1 d . . . . .
N4 N 0.8547(4) 0.5601(6) 0.4431(4) 0.0889(19) Uani 1 1 d . U . . .
N5 N 0.7008(4) 0.5958(7) 0.3665(4) 0.0731(18) Uani 1 1 d . . . . .
C1 C 0.6681(4) 0.2754(7) 0.2824(4) 0.0664(19) Uani 1 1 d . . . . .
C2 C 0.6187(4) 0.2043(7) 0.2223(5) 0.077(2) Uani 1 1 d . . . . .
H2 H 0.593306 0.130795 0.230215 0.093 Uiso 1 1 calc R U . . .
C3 C 0.6091(4) 0.2468(9) 0.1510(5) 0.085(2) Uani 1 1 d . . . . .
H3 H 0.576548 0.201421 0.110298 0.102 Uiso 1 1 calc R U . . .
C4 C 0.6463(4) 0.3535(8) 0.1394(4) 0.079(2) Uani 1 1 d . . . . .
H4 H 0.639084 0.380460 0.090906 0.095 Uiso 1 1 calc R U . . .
C5 C 0.6957(4) 0.4238(7) 0.2001(4) 0.0656(19) Uani 1 1 d . . . . .
C6 C 0.6891(4) 0.2427(7) 0.3620(4) 0.0691(19) Uani 1 1 d . . . . .
C7 C 0.6540(5) 0.1294(9) 0.3865(5) 0.103(3) Uani 1 1 d . . . . .
H7A H 0.667547 0.132244 0.439809 0.154 Uiso 1 1 calc R U . . .
H7B H 0.670017 0.046360 0.372369 0.154 Uiso 1 1 calc R U . . .
H7C H 0.601760 0.136493 0.363259 0.154 Uiso 1 1 calc R U . . .
C8A C 0.7769(11) 0.278(2) 0.4855(5) 0.0939(17) Uani 0.598(9) 1 d D U P A 1
C9A C 0.7599(10) 0.3472(17) 0.5399(6) 0.0958(18) Uani 0.598(9) 1 d D U P A 1
C10A C 0.7062(9) 0.4610(14) 0.5224(8) 0.101(3) Uani 0.598(9) 1 d D U P A 1
H10A H 0.669529 0.448109 0.473736 0.151 Uiso 0.598(9) 1 calc R U P A 1
H10B H 0.731418 0.543748 0.523364 0.151 Uiso 0.598(9) 1 calc R U P A 1
H10C H 0.683205 0.463868 0.558994 0.151 Uiso 0.598(9) 1 calc R U P A 1
C11A C 0.7987(10) 0.3145(18) 0.6148(6) 0.0977(18) Uani 0.598(9) 1 d D U P A 1
H11A H 0.789656 0.361656 0.652439 0.117 Uiso 0.598(9) 1 calc R U P A 1
C12A C 0.8486(10) 0.2160(18) 0.6330(6) 0.0982(19) Uani 0.598(9) 1 d D U P A 1
H12A H 0.873805 0.196857 0.683133 0.118 Uiso 0.598(9) 1 calc R U P A 1
C13A C 0.8637(9) 0.1419(16) 0.5790(6) 0.0971(19) Uani 0.598(9) 1 d D U P A 1
H13A H 0.897316 0.072083 0.593175 0.116 Uiso 0.598(9) 1 calc R U P A 1
C14A C 0.8283(8) 0.1721(15) 0.5036(6) 0.0965(17) Uani 0.598(9) 1 d D U P A 1
C15A C 0.8377(9) 0.0764(14) 0.4474(7) 0.0991(19) Uani 0.598(9) 1 d D U P A 1
H15A H 0.801437 0.097804 0.398910 0.119 Uiso 0.598(9) 1 calc R U P A 1
H15B H 0.885548 0.091478 0.444483 0.119 Uiso 0.598(9) 1 calc R U P A 1
C16A C 0.8312(10) -0.0670(13) 0.4620(8) 0.114(3) Uani 0.598(9) 1 d D U P A 1
H16A H 0.867138 -0.090463 0.509547 0.171 Uiso 0.598(9) 1 calc R U P A 1
H16B H 0.839067 -0.119186 0.423507 0.171 Uiso 0.598(9) 1 calc R U P A 1
H16C H 0.783101 -0.084877 0.462328 0.171 Uiso 0.598(9) 1 calc R U P A 1
C8B C 0.7691(16) 0.291(3) 0.4870(5) 0.0944(18) Uani 0.402(9) 1 d D U P A 2
C9B C 0.7397(11) 0.364(2) 0.5308(6) 0.0959(18) Uani 0.402(9) 1 d D U P A 2
C10B C 0.6692(12) 0.441(2) 0.4989(10) 0.098(3) Uani 0.402(9) 1 d D U P A 2
H10D H 0.679669 0.534282 0.496009 0.148 Uiso 0.402(9) 1 calc R U P A 2
H10E H 0.641137 0.429698 0.530529 0.148 Uiso 0.402(9) 1 calc R U P A 2
H10F H 0.641682 0.407950 0.449810 0.148 Uiso 0.402(9) 1 calc R U P A 2
C11B C 0.7718(13) 0.350(2) 0.6085(7) 0.0976(19) Uani 0.402(9) 1 d D U P A 2
H11B H 0.753355 0.397553 0.639361 0.117 Uiso 0.402(9) 1 calc R U P A 2
C12B C 0.8289(13) 0.267(3) 0.6389(7) 0.0979(19) Uani 0.402(9) 1 d D U P A 2
H12B H 0.851129 0.263369 0.690575 0.117 Uiso 0.402(9) 1 calc R U P A 2
C13B C 0.8557(12) 0.187(2) 0.5954(7) 0.0972(18) Uani 0.402(9) 1 d D U P A 2
H13B H 0.893087 0.125675 0.618057 0.117 Uiso 0.402(9) 1 calc R U P A 2
C14B C 0.8265(12) 0.198(2) 0.5178(6) 0.0968(17) Uani 0.402(9) 1 d D U P A 2
C15B C 0.8540(10) 0.104(2) 0.4726(9) 0.099(2) Uani 0.402(9) 1 d D U P A 2
H15C H 0.835623 0.015485 0.476041 0.119 Uiso 0.402(9) 1 calc R U P A 2
H15D H 0.832813 0.131849 0.420670 0.119 Uiso 0.402(9) 1 calc R U P A 2
C16B C 0.9339(10) 0.096(2) 0.4929(12) 0.110(3) Uani 0.402(9) 1 d D U P A 2
H16D H 0.944800 0.052685 0.453332 0.166 Uiso 0.402(9) 1 calc R U P A 2
H16E H 0.954509 0.044227 0.537955 0.166 Uiso 0.402(9) 1 calc R U P A 2
H16F H 0.954586 0.183908 0.500747 0.166 Uiso 0.402(9) 1 calc R U P A 2
C17 C 0.7377(4) 0.5444(7) 0.1987(4) 0.0691(19) Uani 1 1 d . . . . .
C18 C 0.7313(5) 0.6040(9) 0.1249(4) 0.095(3) Uani 1 1 d . . . . .
H18A H 0.759688 0.684807 0.133042 0.142 Uiso 1 1 calc R U . . .
H18B H 0.680930 0.623987 0.096837 0.142 Uiso 1 1 calc R U . . .
H18C H 0.749315 0.541323 0.097665 0.142 Uiso 1 1 calc R U . . .
C19 C 0.8121(4) 0.7213(7) 0.2695(4) 0.0680(19) Uani 1 1 d . . . . .
C20 C 0.7667(5) 0.8356(8) 0.2582(4) 0.077(2) Uani 1 1 d . . . . .
C21 C 0.6853(5) 0.8288(9) 0.2306(6) 0.109(3) Uani 1 1 d . . . . .
H21A H 0.667329 0.888636 0.259185 0.163 Uiso 1 1 calc R U . . .
H21B H 0.670347 0.739035 0.235792 0.163 Uiso 1 1 calc R U . . .
H21C H 0.665820 0.854389 0.178906 0.163 Uiso 1 1 calc R U . . .
C22 C 0.8000(6) 0.9577(8) 0.2711(5) 0.093(3) Uani 1 1 d . . . . .
H22 H 0.770917 1.033755 0.264723 0.112 Uiso 1 1 calc R U . . .
C23 C 0.8733(7) 0.9732(11) 0.2928(6) 0.117(3) Uani 1 1 d . . . . .
H23 H 0.893933 1.058272 0.299840 0.141 Uiso 1 1 calc R U . . .
C24 C 0.9160(6) 0.8633(10) 0.3042(6) 0.114(3) Uani 1 1 d . . . . .
H24 H 0.966509 0.874242 0.320293 0.137 Uiso 1 1 calc R U . . .
C25 C 0.8872(5) 0.7338(8) 0.2927(6) 0.102(2) Uani 1 1 d D U . . .
C26A C 0.9309(13) 0.610(3) 0.2997(13) 0.107(3) Uani 0.52(3) 1 d D U P B 1
H26A H 0.968851 0.604396 0.348842 0.128 Uiso 0.52(3) 1 calc R U P B 1
H26B H 0.899994 0.531636 0.291457 0.128 Uiso 0.52(3) 1 calc R U P B 1
C27A C 0.9630(11) 0.622(2) 0.2420(11) 0.111(3) Uani 0.52(3) 1 d D U P B 1
H27A H 0.926729 0.600467 0.194247 0.167 Uiso 0.52(3) 1 calc R U P B 1
H27B H 1.003590 0.561822 0.252731 0.167 Uiso 0.52(3) 1 calc R U P B 1
H27C H 0.979620 0.712392 0.240931 0.167 Uiso 0.52(3) 1 calc R U P B 1
C26B C 0.9459(16) 0.631(3) 0.3173(12) 0.106(3) Uani 0.48(3) 1 d D U P B 2
H26C H 0.993436 0.672374 0.341146 0.127 Uiso 0.48(3) 1 calc R U P B 2
H26D H 0.937214 0.568718 0.352038 0.127 Uiso 0.48(3) 1 calc R U P B 2
C27B C 0.9418(13) 0.563(2) 0.2485(12) 0.111(3) Uani 0.48(3) 1 d D U P B 2
H27D H 0.935505 0.628024 0.209861 0.166 Uiso 0.48(3) 1 calc R U P B 2
H27E H 0.900955 0.502432 0.233512 0.166 Uiso 0.48(3) 1 calc R U P B 2
H27F H 0.986181 0.513804 0.256935 0.166 Uiso 0.48(3) 1 calc R U P B 2
C28A C 0.8889(9) 0.5906(16) 0.5042(8) 0.094(3) Uani 0.594(12) 1 d D U P C 1
C29A C 0.9358(9) 0.6384(17) 0.5780(8) 0.110(3) Uani 0.594(12) 1 d D U P C 1
H29A H 0.986012 0.636950 0.581535 0.164 Uiso 0.594(12) 1 calc R U P C 1
H29B H 0.930041 0.581267 0.615777 0.164 Uiso 0.594(12) 1 calc R U P C 1
H29C H 0.922206 0.728191 0.585192 0.164 Uiso 0.594(12) 1 calc R U P C 1
C28B C 0.9037(12) 0.629(2) 0.4761(13) 0.095(3) Uani 0.406(12) 1 d D U P C 2
C29B C 0.9639(12) 0.706(2) 0.5292(13) 0.106(4) Uani 0.406(12) 1 d D U P C 2
H29D H 0.945085 0.762220 0.558499 0.160 Uiso 0.406(12) 1 calc R U P C 2
H29E H 0.986731 0.759635 0.502322 0.160 Uiso 0.406(12) 1 calc R U P C 2
H29F H 0.999319 0.645008 0.561435 0.160 Uiso 0.406(12) 1 calc R U P C 2
C30 C 0.6570(5) 0.6577(9) 0.3722(4) 0.082(2) Uani 1 1 d . . . . .
C31 C 0.5963(5) 0.7381(10) 0.3838(6) 0.112(3) Uani 1 1 d . . . . .
H31A H 0.550097 0.713149 0.346771 0.167 Uiso 1 1 calc R U . . .
H31B H 0.604733 0.831808 0.379221 0.167 Uiso 1 1 calc R U . . .
H31C H 0.595513 0.720280 0.432649 0.167 Uiso 1 1 calc R U . . .

loop_
_atom_site_aniso_label
_atom_site_aniso_U_11
_atom_site_aniso_U_22
_atom_site_aniso_U_33
_atom_site_aniso_U_23
_atom_site_aniso_U_13
_atom_site_aniso_U_12
Ru1 0.0637(3) 0.0588(3) 0.0545(3) 0.0004(3) 0.0105(2) -0.0025(3)
Cl1 0.0765(12) 0.0669(11) 0.0840(13) 0.0024(9) 0.0182(10) 0.0066(9)
Cl2 0.133(2) 0.1105(19) 0.155(3) -0.0040(17) 0.056(2) -0.0019(16)
O1W 0.129(6) 0.134(6) 0.141(7) -0.005(5) 0.025(5) 0.021(5)
O2W 0.248(11) 0.157(8) 0.104(6) -0.010(5) 0.023(6) 0.012(8)
O3W 0.242(12) 0.189(9) 0.148(8) 0.046(8) 0.072(8) 0.020(9)
N1 0.062(4) 0.065(4) 0.061(4) 0.005(3) 0.016(3) 0.002(3)
N2 0.067(4) 0.073(4) 0.058(4) 0.003(3) 0.016(3) -0.002(3)
N3 0.062(3) 0.061(3) 0.069(4) 0.003(3) 0.018(3) 0.007(3)
N4 0.088(4) 0.081(4) 0.078(4) -0.009(3) 0.006(3) 0.002(3)
N5 0.070(4) 0.072(4) 0.074(4) -0.004(3) 0.022(3) 0.007(3)
C1 0.063(4) 0.066(4) 0.061(4) 0.000(3) 0.011(3) 0.005(3)
C2 0.063(5) 0.068(5) 0.089(6) -0.012(4) 0.013(4) -0.005(3)
C3 0.074(5) 0.096(6) 0.065(5) -0.013(4) 0.000(4) 0.002(4)
C4 0.081(5) 0.083(5) 0.061(5) -0.005(4) 0.010(4) 0.007(4)
C5 0.063(4) 0.078(5) 0.050(4) -0.003(3) 0.014(3) 0.007(3)
C6 0.069(5) 0.062(4) 0.069(5) 0.003(3) 0.015(4) -0.004(4)
C7 0.103(7) 0.095(6) 0.097(6) 0.018(5) 0.020(5) -0.034(5)
C8A 0.108(4) 0.107(4) 0.059(3) 0.008(3) 0.021(3) -0.012(3)
C9A 0.110(4) 0.110(4) 0.061(3) 0.007(3) 0.023(3) -0.011(3)
C10A 0.113(6) 0.118(5) 0.066(5) 0.005(4) 0.025(4) -0.007(4)
C11A 0.112(4) 0.112(4) 0.062(3) 0.005(3) 0.022(3) -0.009(3)
C12A 0.112(4) 0.112(4) 0.061(3) 0.006(3) 0.020(3) -0.009(3)
C13A 0.111(4) 0.110(4) 0.061(3) 0.008(3) 0.020(3) -0.008(3)
C14A 0.111(4) 0.109(4) 0.060(3) 0.009(3) 0.019(3) -0.009(3)
C15A 0.116(4) 0.109(4) 0.062(3) 0.010(3) 0.019(3) -0.004(3)
C16A 0.137(6) 0.108(5) 0.083(6) 0.013(4) 0.022(5) -0.002(5)
C8B 0.109(4) 0.108(4) 0.059(3) 0.008(3) 0.021(3) -0.011(3)
C9B 0.110(4) 0.110(4) 0.061(3) 0.007(3) 0.022(3) -0.011(3)
C10B 0.111(6) 0.115(6) 0.062(5) 0.003(5) 0.023(4) -0.008(4)
C11B 0.112(4) 0.112(4) 0.062(3) 0.006(3) 0.022(3) -0.009(3)
C12B 0.112(4) 0.111(4) 0.061(3) 0.007(3) 0.020(3) -0.009(3)
C13B 0.111(4) 0.110(4) 0.061(3) 0.008(3) 0.020(3) -0.009(3)
C14B 0.112(4) 0.109(4) 0.060(3) 0.009(3) 0.019(3) -0.009(3)
C15B 0.115(4) 0.109(4) 0.062(3) 0.009(3) 0.018(3) -0.005(3)
C16B 0.118(5) 0.123(7) 0.077(6) 0.008(6) 0.019(5) 0.003(6)
C17 0.076(5) 0.063(5) 0.069(5) 0.009(4) 0.026(4) 0.003(4)
C18 0.106(7) 0.106(6) 0.066(5) 0.012(4) 0.023(5) -0.007(5)
C19 0.071(5) 0.066(5) 0.065(4) 0.013(3) 0.023(4) -0.001(4)
C20 0.084(6) 0.069(5) 0.079(5) 0.021(4) 0.030(4) 0.008(4)
C21 0.101(7) 0.097(7) 0.131(8) 0.025(6) 0.044(6) 0.020(5)
C22 0.112(7) 0.063(5) 0.117(7) 0.013(5) 0.055(6) 0.004(5)
C23 0.132(9) 0.076(6) 0.142(9) 0.018(6) 0.047(7) -0.009(7)
C24 0.087(6) 0.097(7) 0.143(9) 0.028(6) 0.023(6) -0.014(5)
C25 0.096(6) 0.065(5) 0.146(7) 0.013(4) 0.044(5) -0.004(3)
C26A 0.101(6) 0.068(5) 0.150(7) 0.010(5) 0.043(5) -0.003(4)
C27A 0.107(7) 0.073(6) 0.154(7) 0.002(6) 0.048(6) -0.003(5)
C26B 0.100(6) 0.067(5) 0.149(7) 0.010(4) 0.043(5) -0.003(4)
C27B 0.108(7) 0.069(6) 0.154(7) 0.005(6) 0.045(6) -0.002(5)
C28A 0.092(5) 0.086(5) 0.080(5) -0.011(4) 0.003(4) 0.000(4)
C29A 0.109(6) 0.101(6) 0.086(5) -0.016(5) -0.005(5) -0.004(5)
C28B 0.093(5) 0.086(5) 0.081(5) -0.013(4) 0.002(4) 0.000(4)
C29B 0.102(6) 0.098(6) 0.089(6) -0.018(5) -0.003(5) -0.006(5)
C30 0.086(6) 0.086(6) 0.068(5) -0.001(4) 0.021(5) -0.012(5)
C31 0.094(7) 0.118(8) 0.134(8) -0.004(6) 0.054(6) 0.022(6)

loop_
_atom_type_symbol
_atom_type_description
_atom_type_scat_dispersion_real
_atom_type_scat_dispersion_imag
_atom_type_scat_source
C C 0.0033 0.0016 'International Tables Vol C Tables 4.2.6.8 and 6.1.1.4'
H H 0.0000 0.0000 'International Tables Vol C Tables 4.2.6.8 and 6.1.1.4'
Cl Cl 0.1484 0.1585 'International Tables Vol C Tables 4.2.6.8 and 6.1.1.4'
N N 0.0061 0.0033 'International Tables Vol C Tables 4.2.6.8 and 6.1.1.4'
O O 0.0106 0.0060 'International Tables Vol C Tables 4.2.6.8 and 6.1.1.4'
Ru Ru -1.2594 0.8363 'International Tables Vol C Tables 4.2.6.8 and 6.1.1.4'

loop_
_geom_angle_atom_site_label_1
_geom_angle_atom_site_label_2
_geom_angle_atom_site_label_3
_geom_angle
_geom_angle_site_symmetry_1
_geom_angle_site_symmetry_3
_geom_angle_publ_flag
N1 Ru1 N5 92.4(2) . . ?
N1 Ru1 N4 177.7(2) . . ?
N5 Ru1 N4 89.6(3) . . ?
N1 Ru1 N3 78.6(2) . . ?
N5 Ru1 N3 89.3(2) . . ?
N4 Ru1 N3 102.5(3) . . ?
N1 Ru1 N2 78.9(2) . . ?
N5 Ru1 N2 91.2(3) . . ?
N4 Ru1 N2 100.1(2) . . ?
N3 Ru1 N2 157.5(2) . . ?
N1 Ru1 Cl1 87.07(18) . . ?
N5 Ru1 Cl1 179.5(2) . . ?
N4 Ru1 Cl1 90.9(2) . . ?
N3 Ru1 Cl1 90.67(16) . . ?
N2 Ru1 Cl1 88.64(17) . . ?
H1A O1W H1B 109.1(19) . . ?
H2A O2W H2B 108.8(19) . . ?
H3A O3W H3B 109.5(19) . . ?
C5 N1 C1 122.4(6) . . ?
C5 N1 Ru1 118.4(5) . . ?
C1 N1 Ru1 118.8(5) . . ?
C6 N2 C8B 120.7(16) . . ?
C6 N2 C8A 120.6(12) . . ?
C6 N2 Ru1 113.3(5) . . ?
C8B N2 Ru1 125.9(15) . . ?
C8A N2 Ru1 125.8(11) . . ?
C17 N3 C19 118.4(6) . . ?
C17 N3 Ru1 114.6(5) . . ?
C19 N3 Ru1 126.6(4) . . ?
C28A N4 Ru1 161.0(12) . . ?
C28B N4 Ru1 158.9(15) . . ?
C30 N5 Ru1 175.9(7) . . ?
N1 C1 C2 119.9(7) . . ?
N1 C1 C6 113.4(6) . . ?
C2 C1 C6 126.6(7) . . ?
C3 C2 C1 117.9(7) . . ?
C3 C2 H2 121.0 . . ?
C1 C2 H2 121.0 . . ?
C4 C3 C2 121.1(7) . . ?
C4 C3 H3 119.5 . . ?
C2 C3 H3 119.5 . . ?
C3 C4 C5 120.5(8) . . ?
C3 C4 H4 119.7 . . ?
C5 C4 H4 119.7 . . ?
N1 C5 C4 118.1(7) . . ?
N1 C5 C17 113.4(6) . . ?
C4 C5 C17 128.3(7) . . ?
N2 C6 C1 115.3(7) . . ?
N2 C6 C7 123.9(7) . . ?
C1 C6 C7 120.7(6) . . ?
C6 C7 H7A 109.5 . . ?
C6 C7 H7B 109.5 . . ?
H7A C7 H7B 109.5 . . ?
C6 C7 H7C 109.5 . . ?
H7A C7 H7C 109.5 . . ?
H7B C7 H7C 109.5 . . ?
C9A C8A C14A 122.0(9) . . ?
C9A C8A N2 119.6(10) . . ?
C14A C8A N2 118.4(10) . . ?
C8A C9A C11A 117.9(11) . . ?
C8A C9A C10A 123.1(9) . . ?
C11A C9A C10A 118.8(11) . . ?
C9A C10A H10A 109.5 . . ?
C9A C10A H10B 109.5 . . ?
H10A C10A H10B 109.5 . . ?
C9A C10A H10C 109.5 . . ?
H10A C10A H10C 109.5 . . ?
H10B C10A H10C 109.5 . . ?
C12A C11A C9A 120.8(12) . . ?
C12A C11A H11A 119.6 . . ?
C9A C11A H11A 119.6 . . ?
C11A C12A C13A 121.9(11) . . ?
C11A C12A H12A 119.1 . . ?
C13A C12A H12A 119.1 . . ?
C12A C13A C14A 120.0(12) . . ?
C12A C13A H13A 120.0 . . ?
C14A C13A H13A 120.0 . . ?
C13A C14A C8A 117.4(11) . . ?
C13A C14A C15A 117.7(11) . . ?
C8A C14A C15A 124.1(9) . . ?
C16A C15A C14A 116.2(12) . . ?
C16A C15A H15A 108.2 . . ?
C14A C15A H15A 108.2 . . ?
C16A C15A H15B 108.2 . . ?
C14A C15A H15B 108.2 . . ?
H15A C15A H15B 107.4 . . ?
C15A C16A H16A 109.5 . . ?
C15A C16A H16B 109.5 . . ?
H16A C16A H16B 109.5 . . ?
C15A C16A H16C 109.5 . . ?
H16A C16A H16C 109.5 . . ?
H16B C16A H16C 109.5 . . ?
C9B C8B C14B 122.4(9) . . ?
C9B C8B N2 118.2(11) . . ?
C14B C8B N2 119.4(11) . . ?
C8B C9B C11B 117.6(11) . . ?
C8B C9B C10B 122.9(9) . . ?
C11B C9B C10B 118.8(11) . . ?
C9B C10B H10D 109.5 . . ?
C9B C10B H10E 109.5 . . ?
H10D C10B H10E 109.5 . . ?
C9B C10B H10F 109.5 . . ?
H10D C10B H10F 109.5 . . ?
H10E C10B H10F 109.5 . . ?
C12B C11B C9B 120.8(12) . . ?
C12B C11B H11B 119.6 . . ?
C9B C11B H11B 119.6 . . ?
C11B C12B C13B 122.0(11) . . ?
C11B C12B H12B 119.0 . . ?
C13B C12B H12B 119.0 . . ?
C12B C13B C14B 119.8(12) . . ?
C12B C13B H13B 120.1 . . ?
C14B C13B H13B 120.1 . . ?
C13B C14B C8B 117.2(11) . . ?
C13B C14B C15B 118.4(11) . . ?
C8B C14B C15B 124.2(9) . . ?
C16B C15B C14B 116.9(12) . . ?
C16B C15B H15C 108.1 . . ?
C14B C15B H15C 108.1 . . ?
C16B C15B H15D 108.1 . . ?
C14B C15B H15D 108.1 . . ?
H15C C15B H15D 107.3 . . ?
C15B C16B H16D 109.5 . . ?
C15B C16B H16E 109.5 . . ?
H16D C16B H16E 109.5 . . ?
C15B C16B H16F 109.5 . . ?
H16D C16B H16F 109.5 . . ?
H16E C16B H16F 109.5 . . ?
N3 C17 C5 114.3(6) . . ?
N3 C17 C18 126.6(7) . . ?
C5 C17 C18 119.1(7) . . ?
C17 C18 H18A 109.5 . . ?
C17 C18 H18B 109.5 . . ?
H18A C18 H18B 109.5 . . ?
C17 C18 H18C 109.5 . . ?
H18A C18 H18C 109.5 . . ?
H18B C18 H18C 109.5 . . ?
C25 C19 C20 120.9(7) . . ?
C25 C19 N3 121.0(6) . . ?
C20 C19 N3 117.7(7) . . ?
C22 C20 C19 117.5(8) . . ?
C22 C20 C21 119.1(8) . . ?
C19 C20 C21 123.4(7) . . ?
C20 C21 H21A 109.5 . . ?
C20 C21 H21B 109.5 . . ?
H21A C21 H21B 109.5 . . ?
C20 C21 H21C 109.5 . . ?
H21A C21 H21C 109.5 . . ?
H21B C21 H21C 109.5 . . ?
C23 C22 C20 122.9(9) . . ?
C23 C22 H22 118.5 . . ?
C20 C22 H22 118.5 . . ?
C24 C23 C22 119.0(10) . . ?
C24 C23 H23 120.5 . . ?
C22 C23 H23 120.5 . . ?
C23 C24 C25 122.5(10) . . ?
C23 C24 H24 118.8 . . ?
C25 C24 H24 118.8 . . ?
C19 C25 C24 117.2(8) . . ?
C19 C25 C26A 117.9(11) . . ?
C24 C25 C26A 124.8(12) . . ?
C19 C25 C26B 130.7(13) . . ?
C24 C25 C26B 111.6(14) . . ?
C27A C26A C25 104.8(17) . . ?
C27A C26A H26A 110.8 . . ?
C25 C26A H26A 110.8 . . ?
C27A C26A H26B 110.8 . . ?
C25 C26A H26B 110.8 . . ?
H26A C26A H26B 108.9 . . ?
C26A C27A H27A 109.5 . . ?
C26A C27A H27B 109.5 . . ?
H27A C27A H27B 109.5 . . ?
C26A C27A H27C 109.5 . . ?
H27A C27A H27C 109.5 . . ?
H27B C27A H27C 109.5 . . ?
C27B C26B C25 104.5(17) . . ?
C27B C26B H26C 110.9 . . ?
C25 C26B H26C 110.9 . . ?
C27B C26B H26D 110.9 . . ?
C25 C26B H26D 110.9 . . ?
H26C C26B H26D 108.9 . . ?
C26B C27B H27D 109.5 . . ?
C26B C27B H27E 109.5 . . ?
H27D C27B H27E 109.5 . . ?
C26B C27B H27F 109.5 . . ?
H27D C27B H27F 109.5 . . ?
H27E C27B H27F 109.5 . . ?
N4 C28A C29A 174.3(19) . . ?
C28A C29A H29A 109.5 . . ?
C28A C29A H29B 109.5 . . ?
H29A C29A H29B 109.5 . . ?
C28A C29A H29C 109.5 . . ?
H29A C29A H29C 109.5 . . ?
H29B C29A H29C 109.5 . . ?
N4 C28B C29B 170(3) . . ?
C28B C29B H29D 109.5 . . ?
C28B C29B H29E 109.5 . . ?
H29D C29B H29E 109.5 . . ?
C28B C29B H29F 109.5 . . ?
H29D C29B H29F 109.5 . . ?
H29E C29B H29F 109.5 . . ?
N5 C30 C31 176.6(10) . . ?
C30 C31 H31A 109.5 . . ?
C30 C31 H31B 109.5 . . ?
H31A C31 H31B 109.5 . . ?
C30 C31 H31C 109.5 . . ?
H31A C31 H31C 109.5 . . ?
H31B C31 H31C 109.5 . . ?

loop_
_geom_bond_atom_site_label_1
_geom_bond_atom_site_label_2
_geom_bond_distance
_geom_bond_site_symmetry_2
_geom_bond_publ_flag
Ru1 N1 1.927(5) . ?
Ru1 N5 1.998(7) . ?
Ru1 N4 2.058(6) . ?
Ru1 N3 2.075(6) . ?
Ru1 N2 2.111(6) . ?
Ru1 Cl1 2.385(2) . ?
O1W H1A 0.821(10) . ?
O1W H1B 0.822(10) . ?
O2W H2A 0.824(10) . ?
O2W H2B 0.821(10) . ?
O3W H3A 0.820(10) . ?
O3W H3B 0.820(10) . ?
N1 C5 1.344(8) . ?
N1 C1 1.356(9) . ?
N2 C6 1.308(8) . ?
N2 C8B 1.447(10) . ?
N2 C8A 1.456(10) . ?
N3 C17 1.302(8) . ?
N3 C19 1.467(9) . ?
N4 C28A 1.163(13) . ?
N4 C28B 1.166(17) . ?
N5 C30 1.094(10) . ?
C1 C2 1.403(9) . ?
C1 C6 1.467(10) . ?
C2 C3 1.378(11) . ?
C2 H2 0.9300 . ?
C3 C4 1.353(11) . ?
C3 H3 0.9300 . ?
C4 C5 1.405(9) . ?
C4 H4 0.9300 . ?
C5 C17 1.465(10) . ?
C6 C7 1.486(10) . ?
C7 H7A 0.9600 . ?
C7 H7B 0.9600 . ?
C7 H7C 0.9600 . ?
C8A C9A 1.387(14) . ?
C8A C14A 1.417(13) . ?
C9A C11A 1.403(13) . ?
C9A C10A 1.502(15) . ?
C10A H10A 0.9600 . ?
C10A H10B 0.9600 . ?
C10A H10C 0.9600 . ?
C11A C12A 1.341(16) . ?
C11A H11A 0.9300 . ?
C12A C13A 1.388(17) . ?
C12A H12A 0.9300 . ?
C13A C14A 1.395(12) . ?
C13A H13A 0.9300 . ?
C14A C15A 1.500(14) . ?
C15A C16A 1.474(17) . ?
C15A H15A 0.9700 . ?
C15A H15B 0.9700 . ?
C16A H16A 0.9600 . ?
C16A H16B 0.9600 . ?
C16A H16C 0.9600 . ?
C8B C9B 1.386(14) . ?
C8B C14B 1.416(13) . ?
C9B C11B 1.403(13) . ?
C9B C10B 1.503(15) . ?
C10B H10D 0.9600 . ?
C10B H10E 0.9600 . ?
C10B H10F 0.9600 . ?
C11B C12B 1.341(16) . ?
C11B H11B 0.9300 . ?
C12B C13B 1.389(17) . ?
C12B H12B 0.9300 . ?
C13B C14B 1.394(12) . ?
C13B H13B 0.9300 . ?
C14B C15B 1.498(14) . ?
C15B C16B 1.473(17) . ?
C15B H15C 0.9700 . ?
C15B H15D 0.9700 . ?
C16B H16D 0.9600 . ?
C16B H16E 0.9600 . ?
C16B H16F 0.9600 . ?
C17 C18 1.499(10) . ?
C18 H18A 0.9600 . ?
C18 H18B 0.9600 . ?
C18 H18C 0.9600 . ?
C19 C25 1.381(11) . ?
C19 C20 1.415(10) . ?
C20 C22 1.363(11) . ?
C20 C21 1.488(11) . ?
C21 H21A 0.9600 . ?
C21 H21B 0.9600 . ?
C21 H21C 0.9600 . ?
C22 C23 1.351(13) . ?
C22 H22 0.9300 . ?
C23 C24 1.349(13) . ?
C23 H23 0.9300 . ?
C24 C25 1.397(12) . ?
C24 H24 0.9300 . ?
C25 C26A 1.48(3) . ?
C25 C26B 1.49(3) . ?
C26A C27A 1.461(17) . ?
C26A H26A 0.9700 . ?
C26A H26B 0.9700 . ?
C27A H27A 0.9600 . ?
C27A H27B 0.9600 . ?
C27A H27C 0.9600 . ?
C26B C27B 1.461(17) . ?
C26B H26C 0.9700 . ?
C26B H26D 0.9700 . ?
C27B H27D 0.9600 . ?
C27B H27E 0.9600 . ?
C27B H27F 0.9600 . ?
C28A C29A 1.464(13) . ?
C29A H29A 0.9600 . ?
C29A H29B 0.9600 . ?
C29A H29C 0.9600 . ?
C28B C29B 1.464(13) . ?
C29B H29D 0.9600 . ?
C29B H29E 0.9600 . ?
C29B H29F 0.9600 . ?
C30 C31 1.516(13) . ?
C31 H31A 0.9600 . ?
C31 H31B 0.9600 . ?
C31 H31C 0.9600 . ?

loop_
_geom_torsion_atom_site_label_1
_geom_torsion_atom_site_label_2
_geom_torsion_atom_site_label_3
_geom_torsion_atom_site_label_4
_geom_torsion
_geom_torsion_site_symmetry_1
_geom_torsion_site_symmetry_2
_geom_torsion_site_symmetry_3
_geom_torsion_site_symmetry_4
_geom_torsion_publ_flag
C5 N1 C1 C2 -2.8(10) . . . . ?
Ru1 N1 C1 C2 -176.2(5) . . . . ?
C5 N1 C1 C6 175.1(6) . . . . ?
Ru1 N1 C1 C6 1.8(8) . . . . ?
N1 C1 C2 C3 1.2(11) . . . . ?
C6 C1 C2 C3 -176.5(7) . . . . ?
C1 C2 C3 C4 0.2(12) . . . . ?
C2 C3 C4 C5 -0.1(13) . . . . ?
C1 N1 C5 C4 2.9(10) . . . . ?
Ru1 N1 C5 C4 176.3(5) . . . . ?
C1 N1 C5 C17 178.8(6) . . . . ?
Ru1 N1 C5 C17 -7.8(8) . . . . ?
C3 C4 C5 N1 -1.4(11) . . . . ?
C3 C4 C5 C17 -176.7(7) . . . . ?
C8B N2 C6 C1 -178.1(9) . . . . ?
C8A N2 C6 C1 -168.6(8) . . . . ?
Ru1 N2 C6 C1 4.9(8) . . . . ?
C8B N2 C6 C7 -0.8(13) . . . . ?
C8A N2 C6 C7 8.7(13) . . . . ?
Ru1 N2 C6 C7 -177.8(7) . . . . ?
N1 C1 C6 N2 -4.5(10) . . . . ?
C2 C1 C6 N2 173.3(7) . . . . ?
N1 C1 C6 C7 178.1(7) . . . . ?
C2 C1 C6 C7 -4.1(12) . . . . ?
C6 N2 C8A C9A -104(2) . . . . ?
Ru1 N2 C8A C9A 83(2) . . . . ?
C6 N2 C8A C14A 76(2) . . . . ?
Ru1 N2 C8A C14A -96.2(17) . . . . ?
C14A C8A C9A C11A 4(3) . . . . ?
N2 C8A C9A C11A -175.5(19) . . . . ?
C14A C8A C9A C10A 179.4(18) . . . . ?
N2 C8A C9A C10A 0(3) . . . . ?
C8A C9A C11A C12A -3(3) . . . . ?
C10A C9A C11A C12A -178.2(17) . . . . ?
C9A C11A C12A C13A -1(3) . . . . ?
C11A C12A C13A C14A 2(2) . . . . ?
C12A C13A C14A C8A -1(2) . . . . ?
C12A C13A C14A C15A -170.8(15) . . . . ?
C9A C8A C14A C13A -2(3) . . . . ?
N2 C8A C14A C13A 177.1(18) . . . . ?
C9A C8A C14A C15A 167(2) . . . . ?
N2 C8A C14A C15A -14(2) . . . . ?
C13A C14A C15A C16A 44(2) . . . . ?
C8A C14A C15A C16A -124.8(18) . . . . ?
C6 N2 C8B C9B -94(3) . . . . ?
Ru1 N2 C8B C9B 82(3) . . . . ?
C6 N2 C8B C14B 88(3) . . . . ?
Ru1 N2 C8B C14B -95(2) . . . . ?
C14B C8B C9B C11B 4(4) . . . . ?
N2 C8B C9B C11B -174(3) . . . . ?
C14B C8B C9B C10B -166(3) . . . . ?
N2 C8B C9B C10B 16(4) . . . . ?
C8B C9B C11B C12B 0(3) . . . . ?
C10B C9B C11B C12B 171(2) . . . . ?
C9B C11B C12B C13B -4(4) . . . . ?
C11B C12B C13B C14B 5(4) . . . . ?
C12B C13B C14B C8B -1(3) . . . . ?
C12B C13B C14B C15B -177(2) . . . . ?
C9B C8B C14B C13B -3(4) . . . . ?
N2 C8B C14B C13B 174(3) . . . . ?
C9B C8B C14B C15B 172(3) . . . . ?
N2 C8B C14B C15B -10(4) . . . . ?
C13B C14B C15B C16B -51(3) . . . . ?
C8B C14B C15B C16B 133(3) . . . . ?
C19 N3 C17 C5 -170.1(6) . . . . ?
Ru1 N3 C17 C5 3.5(8) . . . . ?
C19 N3 C17 C18 9.4(11) . . . . ?
Ru1 N3 C17 C18 -177.0(7) . . . . ?
N1 C5 C17 N3 2.4(9) . . . . ?
C4 C5 C17 N3 177.8(7) . . . . ?
N1 C5 C17 C18 -177.2(7) . . . . ?
C4 C5 C17 C18 -1.8(12) . . . . ?
C17 N3 C19 C25 -113.1(9) . . . . ?
Ru1 N3 C19 C25 74.2(9) . . . . ?
C17 N3 C19 C20 74.0(9) . . . . ?
Ru1 N3 C19 C20 -98.8(7) . . . . ?
C25 C19 C20 C22 -0.1(12) . . . . ?
N3 C19 C20 C22 172.8(7) . . . . ?
C25 C19 C20 C21 177.6(9) . . . . ?
N3 C19 C20 C21 -9.4(11) . . . . ?
C19 C20 C22 C23 1.1(14) . . . . ?
C21 C20 C22 C23 -176.8(9) . . . . ?
C20 C22 C23 C24 -1.8(16) . . . . ?
C22 C23 C24 C25 1.5(17) . . . . ?
C20 C19 C25 C24 -0.1(14) . . . . ?
N3 C19 C25 C24 -172.8(8) . . . . ?
C20 C19 C25 C26A -176.9(12) . . . . ?
N3 C19 C25 C26A 10.4(16) . . . . ?
C20 C19 C25 C26B 171.3(12) . . . . ?
N3 C19 C25 C26B -1.4(18) . . . . ?
C23 C24 C25 C19 -0.6(16) . . . . ?
C23 C24 C25 C26A 176.0(14) . . . . ?
C23 C24 C25 C26B -173.6(13) . . . . ?
C19 C25 C26A C27A 113.6(18) . . . . ?
C24 C25 C26A C27A -63(2) . . . . ?
C19 C25 C26B C27B 74(3) . . . . ?
C24 C25 C26B C27B -114(2) . . . . ?
